data_7222470
loop_
_publ_author_name
'Shao, Yongliang'
'Cui, Yanhui'
'Gu, Jinzhong'
'Kirillov, Alexander M.'
'Wu, Jiang'
'Wang, Ya-Wen'

_publ_section_title
;
 A variety of metal-organic and supramolecular networks constructed from a
 new flexible multifunctional building block bearing picolinate and
 terephthalate functionalities: hydrothermal self-assembly, structural
 features, magnetic and luminescent properties
;
_journal_name_full 'RSC Adv.'
_journal_paper_doi 10.1039/C5RA16580F
_journal_year 2015
_chemical_formula_sum 'C26 H20 Mn1.5 N3 O9'
_chemical_formula_weight 600.86
_chemical_name_systematic
; 
 ? 
;
_space_group_IT_number 2
_symmetry_cell_setting triclinic
_symmetry_space_group_name_Hall '-P 1'
_symmetry_space_group_name_H-M 'P -1'
_atom_sites_solution_hydrogens geom
_atom_sites_solution_primary direct
_atom_sites_solution_secondary difmap
_audit_creation_method SHELXL-97
_audit_update_record
;
2015-04-02 deposited with the CCDC.
2015-10-08 downloaded from the CCDC.
;
_cell_angle_alpha 104.832(14)
_cell_angle_beta 93.230(12)
_cell_angle_gamma 104.588(13)
_cell_formula_units_Z 2
_cell_length_a 7.226(8)
_cell_length_b 10.388(12)
_cell_length_c 17.46(2)
_cell_measurement_temperature 296(2)
_cell_volume 1216(2)
_computing_cell_refinement 'Bruker SAINT'
_computing_data_collection 'Bruker APEX2'
_computing_data_reduction 'Bruker SAINT'
_computing_molecular_graphics 'Bruker SHELXTL'
_computing_publication_material 'Bruker SHELXTL'
_computing_structure_refinement 'SHELXL-97 (Sheldrick, 2008)'
_computing_structure_solution 'SHELXS-97 (Sheldrick, 2008)'
_diffrn_ambient_temperature 296(2)
_diffrn_measured_fraction_theta_full 0.963
_diffrn_measured_fraction_theta_max 0.963
_diffrn_measurement_device_type 'Bruker APEX-II CCD'
_diffrn_measurement_method '\f and \w scans'
_diffrn_radiation_monochromator graphite
_diffrn_radiation_source 'fine-focus sealed tube'
_diffrn_radiation_type MoK\a
_diffrn_radiation_wavelength 0.71073
_diffrn_reflns_av_R_equivalents 0.0372
_diffrn_reflns_av_sigmaI/netI 0.0539
_diffrn_reflns_limit_h_max 8
_diffrn_reflns_limit_h_min -8
_diffrn_reflns_limit_k_max 8
_diffrn_reflns_limit_k_min -12
_diffrn_reflns_limit_l_max 20
_diffrn_reflns_limit_l_min -20
_diffrn_reflns_number 8606
_diffrn_reflns_theta_full 25.05
_diffrn_reflns_theta_max 25.05
_diffrn_reflns_theta_min 2.11
_exptl_absorpt_coefficient_mu 0.854
_exptl_absorpt_correction_T_max 0.8614
_exptl_absorpt_correction_T_min 0.8148
_exptl_absorpt_correction_type multi-scan
_exptl_crystal_colour yellow
_exptl_crystal_density_diffrn 1.641
_exptl_crystal_density_method 'not measured'
_exptl_crystal_description block
_exptl_crystal_F_000 613
_exptl_crystal_size_max 0.25
_exptl_crystal_size_mid 0.25
_exptl_crystal_size_min 0.18
_refine_diff_density_max 0.692
_refine_diff_density_min -0.461
_refine_diff_density_rms 0.081
_refine_ls_extinction_method none
_refine_ls_goodness_of_fit_ref 1.048
_refine_ls_hydrogen_treatment mixed
_refine_ls_matrix_type full
_refine_ls_number_parameters 358
_refine_ls_number_reflns 4153
_refine_ls_number_restraints 0
_refine_ls_restrained_S_all 1.048
_refine_ls_R_factor_all 0.0577
_refine_ls_R_factor_gt 0.0443
_refine_ls_shift/su_max 0.000
_refine_ls_shift/su_mean 0.000
_refine_ls_structure_factor_coef Fsqd
_refine_ls_weighting_details 'calc w=1/[\s^2^(Fo^2^)+(0.0702P)^2^+0.0000P] where P=(Fo^2^+2Fc^2^)/3'
_refine_ls_weighting_scheme calc
_refine_ls_wR_factor_gt 0.1110
_refine_ls_wR_factor_ref 0.1206
_reflns_number_gt 3289
_reflns_number_total 4153
_reflns_threshold_expression >2sigma(I)
_cod_data_source_file c5ra16580f2.cif
_cod_data_source_block p-1
_cod_depositor_comments
;
The following automatic conversions were performed:

'_symmetry_cell_setting' value 'Triclinic' changed to 'triclinic'
according to
/usr/data/users/saulius/crontab/automatic-downloads/rss-feeds/RSC/lib/dictionaries/cif_core.dic
dictionary named 'cif_core.dic' version 2.4.2 from 2011-04-26.

Automatic conversion script
Id: cif_fix_values 3271 2015-04-21 07:52:19Z andrius 
;
_cod_original_sg_symbol_H-M P-1
_cod_original_formula_sum 'C26 H20 Mn1.50 N3 O9'
_cod_database_code 7222470

loop_
_symmetry_equiv_pos_as_xyz
'x, y, z'
'-x, -y, -z'

loop_
_atom_site_label
_atom_site_type_symbol
_atom_site_fract_x
_atom_site_fract_y
_atom_site_fract_z
_atom_site_U_iso_or_equiv
_atom_site_adp_type
_atom_site_occupancy
_atom_site_symmetry_multiplicity
_atom_site_calc_flag
_atom_site_refinement_flags
Mn1 Mn 0.42742(6) 0.31175(5) 0.20567(3) 0.02757(16) Uani 1 1 d .
Mn2 Mn 0.5000 1.5000 0.5000 0.02904(19) Uani 1 2 d S
O1 O 0.7246(3) 0.3579(2) 0.18439(13) 0.0372(5) Uani 1 1 d .
O2 O 1.0027(3) 0.5204(2) 0.20346(15) 0.0452(6) Uani 1 1 d .
O3 O 0.4786(3) 1.2175(2) 0.29491(12) 0.0372(5) Uani 1 1 d .
O4 O 0.3508(3) 1.3191(2) 0.39869(12) 0.0353(5) Uani 1 1 d .
O5 O 0.4100(3) 0.6513(2) 0.45378(12) 0.0353(5) Uani 1 1 d .
O6 O 0.1513(3) 0.6963(2) 0.50602(14) 0.0439(6) Uani 1 1 d .
O7 O 0.1430(3) 0.3137(2) 0.23092(13) 0.0407(6) Uani 1 1 d .
H1W H 0.1131 0.3755 0.2162 0.049 Uiso 1 1 d R
H2W H 0.0786 0.2887 0.2647 0.049 Uiso 1 1 d R
O8 O 0.7677(3) 1.5207(2) 0.44334(13) 0.0438(6) Uani 1 1 d .
H3W H 0.8223 1.4645 0.4519 0.053 Uiso 1 1 d R
H4W H 0.8487 1.5973 0.4666 0.053 Uiso 1 1 d R
O9 O 0.8900(4) 0.2077(3) 0.32401(17) 0.0670(8) Uani 1 1 d .
H5W H 0.9134 0.2389 0.3749 0.080 Uiso 1 1 d R
H6W H 0.8033 0.2503 0.3217 0.080 Uiso 1 1 d R
N1 N 0.5449(3) 0.5416(3) 0.25774(14) 0.0273(6) Uani 1 1 d .
N2 N 0.3494(3) 0.0982(3) 0.11549(14) 0.0305(6) Uani 1 1 d .
N3 N 0.3201(4) 0.3336(3) 0.08215(15) 0.0340(6) Uani 1 1 d .
C1 C 0.8291(4) 0.4808(3) 0.21169(18) 0.0306(7) Uani 1 1 d .
C2 C 0.7377(4) 0.5886(3) 0.25671(17) 0.0276(7) Uani 1 1 d .
C3 C 0.8386(4) 0.7233(3) 0.29291(18) 0.0323(7) Uani 1 1 d .
H3 H 0.9704 0.7528 0.2909 0.039 Uiso 1 1 calc R
C4 C 0.7437(4) 0.8155(3) 0.33257(18) 0.0333(7) Uani 1 1 d .
H4 H 0.8110 0.9073 0.3572 0.040 Uiso 1 1 calc R
C5 C 0.5459(4) 0.7693(3) 0.33526(16) 0.0258(6) Uani 1 1 d .
C6 C 0.4555(4) 0.6317(3) 0.29632(17) 0.0267(7) Uani 1 1 d .
H6 H 0.3235 0.5999 0.2971 0.032 Uiso 1 1 calc R
C7 C 0.4378(4) 0.8667(3) 0.37469(16) 0.0245(6) Uani 1 1 d .
C8 C 0.4605(4) 0.9882(3) 0.35198(17) 0.0275(7) Uani 1 1 d .
H8A H 0.5401 1.0028 0.3132 0.033 Uiso 1 1 calc R
C9 C 0.3689(4) 1.0891(3) 0.38480(17) 0.0273(7) Uani 1 1 d .
C10 C 0.2477(4) 1.0650(3) 0.44099(17) 0.0303(7) Uani 1 1 d .
H10 H 0.1847 1.1303 0.4639 0.036 Uiso 1 1 calc R
C11 C 0.2202(4) 0.9435(3) 0.46322(18) 0.0298(7) Uani 1 1 d .
H11 H 0.1364 0.9282 0.5005 0.036 Uiso 1 1 calc R
C12 C 0.3134(4) 0.8432(3) 0.43178(16) 0.0258(6) Uani 1 1 d .
C13 C 0.4017(4) 1.2204(3) 0.35874(17) 0.0291(7) Uani 1 1 d .
C14 C 0.2893(4) 0.7200(3) 0.46590(17) 0.0290(7) Uani 1 1 d .
C15 C 0.3599(5) -0.0183(3) 0.13149(19) 0.0375(8) Uani 1 1 d .
H15 H 0.4009 -0.0137 0.1838 0.045 Uiso 1 1 calc R
C16 C 0.3132(5) -0.1468(4) 0.0746(2) 0.0449(9) Uani 1 1 d .
H16 H 0.3228 -0.2254 0.0890 0.054 Uiso 1 1 calc R
C17 C 0.2532(5) -0.1558(4) -0.0026(2) 0.0413(8) Uani 1 1 d .
H17 H 0.2228 -0.2404 -0.0417 0.050 Uiso 1 1 calc R
C18 C 0.2383(4) -0.0353(4) -0.02210(19) 0.0350(8) Uani 1 1 d .
C19 C 0.2879(4) 0.0895(3) 0.03911(17) 0.0280(7) Uani 1 1 d .
C20 C 0.1736(5) -0.0371(4) -0.1010(2) 0.0438(9) Uani 1 1 d .
H20 H 0.1419 -0.1198 -0.1416 0.053 Uiso 1 1 calc R
C21 C 0.1580(5) 0.0806(4) -0.1173(2) 0.0461(9) Uani 1 1 d .
H21 H 0.1170 0.0777 -0.1693 0.055 Uiso 1 1 calc R
C22 C 0.2031(4) 0.2086(4) -0.05651(18) 0.0374(8) Uani 1 1 d .
C23 C 0.2715(4) 0.2149(3) 0.02150(17) 0.0311(7) Uani 1 1 d .
C24 C 0.1817(5) 0.3334(4) -0.0693(2) 0.0472(9) Uani 1 1 d .
H24 H 0.1357 0.3348 -0.1199 0.057 Uiso 1 1 calc R
C25 C 0.2278(6) 0.4498(4) -0.0085(2) 0.0523(10) Uani 1 1 d .
H25 H 0.2129 0.5318 -0.0168 0.063 Uiso 1 1 calc R
C26 C 0.2977(5) 0.4477(4) 0.0665(2) 0.0452(9) Uani 1 1 d .
H26 H 0.3303 0.5298 0.1077 0.054 Uiso 1 1 calc R

loop_
_atom_site_aniso_label
_atom_site_aniso_U_11
_atom_site_aniso_U_22
_atom_site_aniso_U_33
_atom_site_aniso_U_23
_atom_site_aniso_U_13
_atom_site_aniso_U_12
Mn1 0.0264(3) 0.0223(3) 0.0335(3) 0.0072(2) 0.00405(19) 0.0064(2)
Mn2 0.0310(4) 0.0234(4) 0.0353(4) 0.0102(3) 0.0068(3) 0.0094(3)
O1 0.0286(11) 0.0275(13) 0.0507(13) 0.0018(11) 0.0081(10) 0.0079(10)
O2 0.0257(12) 0.0396(15) 0.0719(16) 0.0130(13) 0.0161(11) 0.0126(11)
O3 0.0448(13) 0.0350(14) 0.0386(12) 0.0171(11) 0.0105(10) 0.0151(11)
O4 0.0426(13) 0.0219(12) 0.0401(12) 0.0037(10) 0.0017(10) 0.0125(10)
O5 0.0394(12) 0.0300(13) 0.0435(13) 0.0158(11) 0.0096(10) 0.0154(10)
O6 0.0380(13) 0.0373(15) 0.0651(16) 0.0272(13) 0.0228(12) 0.0093(11)
O7 0.0298(12) 0.0445(15) 0.0549(14) 0.0206(12) 0.0119(10) 0.0143(11)
O8 0.0386(13) 0.0361(14) 0.0582(15) 0.0146(12) 0.0114(11) 0.0104(11)
O9 0.0460(15) 0.093(2) 0.0657(17) 0.0297(17) 0.0143(13) 0.0164(15)
N1 0.0225(12) 0.0255(15) 0.0332(13) 0.0069(12) 0.0049(10) 0.0065(11)
N2 0.0282(13) 0.0280(15) 0.0346(14) 0.0077(12) 0.0044(11) 0.0074(11)
N3 0.0346(14) 0.0298(16) 0.0390(15) 0.0114(13) 0.0069(11) 0.0090(12)
C1 0.0280(16) 0.033(2) 0.0355(17) 0.0116(15) 0.0076(13) 0.0145(15)
C2 0.0230(15) 0.0283(18) 0.0326(16) 0.0093(14) 0.0047(12) 0.0078(13)
C3 0.0186(14) 0.0316(19) 0.0443(18) 0.0096(15) 0.0075(13) 0.0030(13)
C4 0.0264(16) 0.0221(17) 0.0453(18) 0.0043(15) 0.0040(14) 0.0011(13)
C5 0.0256(15) 0.0245(17) 0.0290(15) 0.0092(13) 0.0034(12) 0.0081(13)
C6 0.0199(14) 0.0238(17) 0.0348(16) 0.0061(14) 0.0040(12) 0.0051(13)
C7 0.0216(14) 0.0211(16) 0.0277(14) 0.0040(13) -0.0008(11) 0.0039(12)
C8 0.0251(15) 0.0272(17) 0.0289(15) 0.0080(14) 0.0037(12) 0.0050(13)
C9 0.0263(15) 0.0242(17) 0.0294(15) 0.0052(13) 0.0002(12) 0.0067(13)
C10 0.0268(16) 0.0268(18) 0.0364(17) 0.0043(14) 0.0047(13) 0.0101(14)
C11 0.0205(14) 0.0289(18) 0.0399(17) 0.0103(15) 0.0087(12) 0.0049(13)
C12 0.0191(14) 0.0233(16) 0.0305(15) 0.0040(13) -0.0016(11) 0.0026(12)
C13 0.0257(15) 0.0243(18) 0.0328(16) 0.0061(14) -0.0044(13) 0.0027(13)
C14 0.0274(16) 0.0240(17) 0.0308(16) 0.0050(14) -0.0004(13) 0.0022(13)
C15 0.0398(18) 0.031(2) 0.0390(18) 0.0076(16) -0.0002(14) 0.0078(15)
C16 0.050(2) 0.029(2) 0.057(2) 0.0122(18) 0.0076(17) 0.0122(17)
C17 0.0390(19) 0.0265(19) 0.049(2) -0.0022(16) 0.0032(15) 0.0051(15)
C18 0.0275(16) 0.035(2) 0.0373(17) 0.0052(16) 0.0055(13) 0.0043(14)
C19 0.0193(14) 0.0283(18) 0.0347(16) 0.0077(14) 0.0049(12) 0.0043(13)
C20 0.0405(19) 0.043(2) 0.0384(19) -0.0005(17) 0.0013(15) 0.0067(17)
C21 0.044(2) 0.057(3) 0.0311(18) 0.0085(18) -0.0007(15) 0.0087(18)
C22 0.0318(17) 0.044(2) 0.0368(18) 0.0139(17) 0.0058(14) 0.0089(16)
C23 0.0225(15) 0.038(2) 0.0310(16) 0.0084(15) 0.0050(12) 0.0071(14)
C24 0.052(2) 0.053(3) 0.041(2) 0.022(2) 0.0044(16) 0.0139(19)
C25 0.067(3) 0.047(3) 0.058(2) 0.030(2) 0.0117(19) 0.024(2)
C26 0.055(2) 0.033(2) 0.049(2) 0.0126(18) 0.0058(17) 0.0145(17)

loop_
_atom_type_symbol
_atom_type_description
_atom_type_scat_dispersion_real
_atom_type_scat_dispersion_imag
_atom_type_scat_source
C C 0.0033 0.0016 'International Tables Vol C Tables 4.2.6.8 and 6.1.1.4'
H H 0.0000 0.0000 'International Tables Vol C Tables 4.2.6.8 and 6.1.1.4'
N N 0.0061 0.0033 'International Tables Vol C Tables 4.2.6.8 and 6.1.1.4'
O O 0.0106 0.0060 'International Tables Vol C Tables 4.2.6.8 and 6.1.1.4'
Mn Mn 0.3368 0.7283 'International Tables Vol C Tables 4.2.6.8 and 6.1.1.4'

loop_
_geom_angle_atom_site_label_1
_geom_angle_atom_site_label_2
_geom_angle_atom_site_label_3
_geom_angle
_geom_angle_site_symmetry_1
_geom_angle_site_symmetry_3
O3 Mn1 O7 94.19(9) 1_545 .
O3 Mn1 O1 92.97(9) 1_545 .
O7 Mn1 O1 167.41(9) . .
O3 Mn1 N1 107.75(11) 1_545 .
O7 Mn1 N1 93.05(9) . .
O1 Mn1 N1 74.89(9) . .
O3 Mn1 N2 88.23(13) 1_545 .
O7 Mn1 N2 97.51(9) . .
O1 Mn1 N2 93.05(9) . .
N1 Mn1 N2 160.18(9) . .
O3 Mn1 N3 159.49(10) 1_545 .
O7 Mn1 N3 83.96(10) . .
O1 Mn1 N3 92.88(10) . .
N1 Mn1 N3 92.76(10) . .
N2 Mn1 N3 71.84(11) . .
O5 Mn2 O5 180.00(10) 2_676 1_565
O5 Mn2 O8 85.70(10) 2_676 .
O5 Mn2 O8 94.30(10) 1_565 .
O5 Mn2 O8 94.30(10) 2_676 2_686
O5 Mn2 O8 85.70(10) 1_565 2_686
O8 Mn2 O8 179.999(1) . 2_686
O5 Mn2 O4 84.04(12) 2_676 .
O5 Mn2 O4 95.96(12) 1_565 .
O8 Mn2 O4 90.12(10) . .
O8 Mn2 O4 89.88(10) 2_686 .
O5 Mn2 O4 95.96(12) 2_676 2_686
O5 Mn2 O4 84.04(12) 1_565 2_686
O8 Mn2 O4 89.88(10) . 2_686
O8 Mn2 O4 90.12(10) 2_686 2_686
O4 Mn2 O4 180.00(9) . 2_686
C1 O1 Mn1 118.49(19) . .
C13 O3 Mn1 128.3(2) . 1_565
C13 O4 Mn2 132.8(2) . .
C14 O5 Mn2 138.04(19) . 1_545
Mn1 O7 H1W 109.4 . .
Mn1 O7 H2W 132.4 . .
H1W O7 H2W 113.6 . .
Mn2 O8 H3W 109.4 . .
Mn2 O8 H4W 110.3 . .
H3W O8 H4W 102.4 . .
H5W O9 H6W 92.5 . .
C6 N1 C2 117.6(3) . .
C6 N1 Mn1 128.4(2) . .
C2 N1 Mn1 113.52(19) . .
C15 N2 C19 117.3(3) . .
C15 N2 Mn1 125.5(2) . .
C19 N2 Mn1 117.2(2) . .
C26 N3 C23 117.9(3) . .
C26 N3 Mn1 126.9(2) . .
C23 N3 Mn1 115.2(2) . .
O2 C1 O1 124.5(3) . .
O2 C1 C2 117.4(3) . .
O1 C1 C2 118.0(3) . .
N1 C2 C3 122.0(3) . .
N1 C2 C1 114.6(3) . .
C3 C2 C1 123.4(3) . .
C2 C3 C4 119.7(3) . .
C2 C3 H3 120.2 . .
C4 C3 H3 120.2 . .
C3 C4 C5 119.4(3) . .
C3 C4 H4 120.3 . .
C5 C4 H4 120.3 . .
C6 C5 C4 116.9(3) . .
C6 C5 C7 122.2(3) . .
C4 C5 C7 120.8(3) . .
N1 C6 C5 124.4(3) . .
N1 C6 H6 117.8 . .
C5 C6 H6 117.8 . .
C8 C7 C12 118.4(3) . .
C8 C7 C5 117.0(3) . .
C12 C7 C5 124.6(3) . .
C7 C8 C9 122.9(3) . .
C7 C8 H8A 118.6 . .
C9 C8 H8A 118.6 . .
C10 C9 C8 118.1(3) . .
C10 C9 C13 121.3(3) . .
C8 C9 C13 120.6(3) . .
C9 C10 C11 119.9(3) . .
C9 C10 H10 120.1 . .
C11 C10 H10 120.1 . .
C10 C11 C12 122.5(3) . .
C10 C11 H11 118.8 . .
C12 C11 H11 118.8 . .
C11 C12 C7 118.2(3) . .
C11 C12 C14 118.5(3) . .
C7 C12 C14 123.1(3) . .
O4 C13 O3 125.2(3) . .
O4 C13 C9 119.4(3) . .
O3 C13 C9 115.4(3) . .
O5 C14 O6 124.7(3) . .
O5 C14 C12 117.9(3) . .
O6 C14 C12 117.4(3) . .
N2 C15 C16 123.9(3) . .
N2 C15 H15 118.1 . .
C16 C15 H15 118.1 . .
C17 C16 C15 119.0(3) . .
C17 C16 H16 120.5 . .
C15 C16 H16 120.5 . .
C16 C17 C18 119.0(3) . .
C16 C17 H17 120.5 . .
C18 C17 H17 120.5 . .
C19 C18 C17 118.1(3) . .
C19 C18 C20 119.8(3) . .
C17 C18 C20 122.1(3) . .
N2 C19 C18 122.7(3) . .
N2 C19 C23 117.7(3) . .
C18 C19 C23 119.5(3) . .
C21 C20 C18 120.5(3) . .
C21 C20 H20 119.7 . .
C18 C20 H20 119.7 . .
C20 C21 C22 121.3(3) . .
C20 C21 H21 119.4 . .
C22 C21 H21 119.4 . .
C23 C22 C24 116.5(3) . .
C23 C22 C21 119.7(3) . .
C24 C22 C21 123.8(3) . .
N3 C23 C22 123.0(3) . .
N3 C23 C19 117.9(3) . .
C22 C23 C19 119.1(3) . .
C25 C24 C22 119.9(3) . .
C25 C24 H24 120.0 . .
C22 C24 H24 120.0 . .
C24 C25 C26 119.9(4) . .
C24 C25 H25 120.0 . .
C26 C25 H25 120.0 . .
N3 C26 C25 122.8(4) . .
N3 C26 H26 118.6 . .
C25 C26 H26 118.6 . .

loop_
_geom_bond_atom_site_label_1
_geom_bond_atom_site_label_2
_geom_bond_distance
_geom_bond_site_symmetry_2
Mn1 O3 2.103(3) 1_545
Mn1 O7 2.130(3) .
Mn1 O1 2.154(3) .
Mn1 N1 2.243(3) .
Mn1 N2 2.280(3) .
Mn1 N3 2.336(3) .
Mn2 O5 2.157(3) 2_676
Mn2 O5 2.157(3) 1_565
Mn2 O8 2.209(3) .
Mn2 O8 2.209(3) 2_686
Mn2 O4 2.210(3) .
Mn2 O4 2.210(3) 2_686
O1 C1 1.261(4) .
O2 C1 1.247(4) .
O3 C13 1.271(4) .
O3 Mn1 2.103(3) 1_565
O4 C13 1.236(4) .
O5 C14 1.254(4) .
O5 Mn2 2.157(3) 1_545
O6 C14 1.260(4) .
O7 H1W 0.8200 .
O7 H2W 0.8245 .
O8 H3W 0.8200 .
O8 H4W 0.8456 .
O9 H5W 0.8550 .
O9 H6W 0.8574 .
N1 C6 1.333(4) .
N1 C2 1.358(4) .
N2 C15 1.329(4) .
N2 C19 1.355(4) .
N3 C26 1.329(4) .
N3 C23 1.355(4) .
C1 C2 1.512(4) .
C2 C3 1.368(5) .
C3 C4 1.382(4) .
C3 H3 0.9300 .
C4 C5 1.396(4) .
C4 H4 0.9300 .
C5 C6 1.383(4) .
C5 C7 1.487(4) .
C6 H6 0.9300 .
C7 C8 1.392(4) .
C7 C12 1.406(4) .
C8 C9 1.396(4) .
C8 H8A 0.9300 .
C9 C10 1.380(4) .
C9 C13 1.513(4) .
C10 C11 1.384(4) .
C10 H10 0.9300 .
C11 C12 1.394(4) .
C11 H11 0.9300 .
C12 C14 1.520(4) .
C15 C16 1.393(5) .
C15 H15 0.9300 .
C16 C17 1.365(5) .
C16 H16 0.9300 .
C17 C18 1.406(5) .
C17 H17 0.9300 .
C18 C19 1.402(5) .
C18 C20 1.423(5) .
C19 C23 1.443(5) .
C20 C21 1.355(5) .
C20 H20 0.9300 .
C21 C22 1.421(5) .
C21 H21 0.9300 .
C22 C23 1.402(4) .
C22 C24 1.415(5) .
C24 C25 1.342(6) .
C24 H24 0.9300 .
C25 C26 1.385(5) .
C25 H25 0.9300 .
C26 H26 0.9300 .

loop_
_geom_hbond_atom_site_label_D
_geom_hbond_atom_site_label_H
_geom_hbond_atom_site_label_A
_geom_hbond_distance_DH
_geom_hbond_distance_HA
_geom_hbond_distance_DA
_geom_hbond_angle_DHA
_geom_hbond_site_symmetry_A
O9 H6W O3 0.86 2.29 3.018(5) 143.4 1_545
O9 H5W O6 0.86 2.13 2.938(5) 156.7 2_666
O8 H4W O6 0.85 2.16 2.881(4) 143.6 1_665
O7 H2W O9 0.82 1.91 2.726(4) 167.9 1_455
O7 H1W O2 0.82 1.93 2.727(4) 165.4 1_455

loop_
_geom_torsion_atom_site_label_1
_geom_torsion_atom_site_label_2
_geom_torsion_atom_site_label_3
_geom_torsion_atom_site_label_4
_geom_torsion
_geom_torsion_site_symmetry_1
O3 Mn1 O1 C1 -103.9(2) 1_545
O7 Mn1 O1 C1 20.7(5) .
N1 Mn1 O1 C1 3.6(2) .
N2 Mn1 O1 C1 167.7(2) .
N3 Mn1 O1 C1 95.7(2) .
O5 Mn2 O4 C13 -45.9(3) 2_676
O5 Mn2 O4 C13 134.1(3) 1_565
O8 Mn2 O4 C13 39.8(3) .
O8 Mn2 O4 C13 -140.2(3) 2_686
O4 Mn2 O4 C13 -151(50) 2_686
O3 Mn1 N1 C6 -89.5(2) 1_545
O7 Mn1 N1 C6 5.9(2) .
O1 Mn1 N1 C6 -177.8(3) .
N2 Mn1 N1 C6 128.1(3) .
N3 Mn1 N1 C6 90.0(2) .
O3 Mn1 N1 C2 82.3(2) 1_545
O7 Mn1 N1 C2 177.68(19) .
O1 Mn1 N1 C2 -5.99(18) .
N2 Mn1 N1 C2 -60.1(3) .
N3 Mn1 N1 C2 -98.2(2) .
O3 Mn1 N2 C15 -3.7(2) 1_545
O7 Mn1 N2 C15 -97.6(2) .
O1 Mn1 N2 C15 89.2(2) .
N1 Mn1 N2 C15 140.8(3) .
N3 Mn1 N2 C15 -178.7(3) .
O3 Mn1 N2 C19 176.7(2) 1_545
O7 Mn1 N2 C19 82.7(2) .
O1 Mn1 N2 C19 -90.4(2) .
N1 Mn1 N2 C19 -38.9(4) .
N3 Mn1 N2 C19 1.60(18) .
O3 Mn1 N3 C26 162.7(3) 1_545
O7 Mn1 N3 C26 76.9(3) .
O1 Mn1 N3 C26 -90.9(3) .
N1 Mn1 N3 C26 -15.9(3) .
N2 Mn1 N3 C26 176.8(3) .
O3 Mn1 N3 C23 -15.4(4) 1_545
O7 Mn1 N3 C23 -101.2(2) .
O1 Mn1 N3 C23 91.0(2) .
N1 Mn1 N3 C23 166.0(2) .
N2 Mn1 N3 C23 -1.27(19) .
Mn1 O1 C1 O2 179.9(2) .
Mn1 O1 C1 C2 -0.9(3) .
C6 N1 C2 C3 -0.7(4) .
Mn1 N1 C2 C3 -173.4(2) .
C6 N1 C2 C1 -179.8(2) .
Mn1 N1 C2 C1 7.4(3) .
O2 C1 C2 N1 174.6(3) .
O1 C1 C2 N1 -4.7(4) .
O2 C1 C2 C3 -4.6(4) .
O1 C1 C2 C3 176.2(3) .
N1 C2 C3 C4 0.6(5) .
C1 C2 C3 C4 179.7(3) .
C2 C3 C4 C5 0.2(4) .
C3 C4 C5 C6 -0.8(4) .
C3 C4 C5 C7 -177.6(3) .
C2 N1 C6 C5 0.0(4) .
Mn1 N1 C6 C5 171.5(2) .
C4 C5 C6 N1 0.8(4) .
C7 C5 C6 N1 177.5(3) .
C6 C5 C7 C8 -125.5(3) .
C4 C5 C7 C8 51.2(4) .
C6 C5 C7 C12 53.5(4) .
C4 C5 C7 C12 -129.9(3) .
C12 C7 C8 C9 1.6(4) .
C5 C7 C8 C9 -179.4(3) .
C7 C8 C9 C10 -1.4(4) .
C7 C8 C9 C13 179.0(3) .
C8 C9 C10 C11 0.0(4) .
C13 C9 C10 C11 179.7(3) .
C9 C10 C11 C12 1.1(4) .
C10 C11 C12 C7 -0.8(4) .
C10 C11 C12 C14 174.0(3) .
C8 C7 C12 C11 -0.5(4) .
C5 C7 C12 C11 -179.4(3) .
C8 C7 C12 C14 -175.1(3) .
C5 C7 C12 C14 6.0(4) .
Mn2 O4 C13 O3 -90.7(3) .
Mn2 O4 C13 C9 90.6(3) .
Mn1 O3 C13 O4 -33.7(4) 1_565
Mn1 O3 C13 C9 145.0(2) 1_565
C10 C9 C13 O4 14.3(4) .
C8 C9 C13 O4 -166.0(3) .
C10 C9 C13 O3 -164.5(3) .
C8 C9 C13 O3 15.1(4) .
Mn2 O5 C14 O6 -13.7(5) 1_545
Mn2 O5 C14 C12 164.6(2) 1_545
C11 C12 C14 O5 -161.2(3) .
C7 C12 C14 O5 13.3(4) .
C11 C12 C14 O6 17.2(4) .
C7 C12 C14 O6 -168.3(3) .
C19 N2 C15 C16 0.5(5) .
Mn1 N2 C15 C16 -179.2(2) .
N2 C15 C16 C17 0.2(5) .
C15 C16 C17 C18 -0.8(5) .
C16 C17 C18 C19 0.6(5) .
C16 C17 C18 C20 -178.9(3) .
C15 N2 C19 C18 -0.6(4) .
Mn1 N2 C19 C18 179.1(2) .
C15 N2 C19 C23 178.5(3) .
Mn1 N2 C19 C23 -1.8(3) .
C17 C18 C19 N2 0.1(4) .
C20 C18 C19 N2 179.6(3) .
C17 C18 C19 C23 -179.1(3) .
C20 C18 C19 C23 0.5(4) .
C19 C18 C20 C21 -0.6(5) .
C17 C18 C20 C21 178.9(3) .
C18 C20 C21 C22 -0.7(5) .
C20 C21 C22 C23 2.2(5) .
C20 C21 C22 C24 -177.2(3) .
C26 N3 C23 C22 1.3(4) .
Mn1 N3 C23 C22 179.6(2) .
C26 N3 C23 C19 -177.4(3) .
Mn1 N3 C23 C19 0.9(3) .
C24 C22 C23 N3 -1.5(4) .
C21 C22 C23 N3 179.0(3) .
C24 C22 C23 C19 177.2(3) .
C21 C22 C23 C19 -2.3(4) .
N2 C19 C23 N3 0.6(4) .
C18 C19 C23 N3 179.8(3) .
N2 C19 C23 C22 -178.2(2) .
C18 C19 C23 C22 1.0(4) .
C23 C22 C24 C25 0.6(5) .
C21 C22 C24 C25 -180.0(3) .
C22 C24 C25 C26 0.5(6) .
C23 N3 C26 C25 -0.1(5) .
Mn1 N3 C26 C25 -178.2(3) .
C24 C25 C26 N3 -0.8(6) .
